data_1556396
loop_
_publ_author_name
'Xia, Yu-Xiang'
'Xie, Tao'
'Han, Ying'
'Chen, Chuan-Feng'

_publ_section_title
;
 Triptycene-derived calix[6]arene analogues: synthesis, structure and
 complexation with paraquat derivatives
;
_journal_issue 2
_journal_name_full 'Organic Chemistry Frontiers'
_journal_page_first 140
_journal_paper_doi 10.1039/c3qo00055a
_journal_volume 1
_journal_year 2014
_chemical_formula_moiety 'C66 H60 O8, 2(C H Cl3)'
_chemical_formula_sum 'C68 H62 Cl6 O8'
_chemical_formula_weight 1219.88
_space_group_IT_number 2
_space_group_name_Hall '-P 1'
_space_group_name_H-M_alt 'P -1'
_symmetry_cell_setting triclinic
_symmetry_space_group_name_H-M 'P -1'
_atom_sites_solution_hydrogens geom
_atom_sites_solution_primary direct
_atom_sites_solution_secondary difmap
_audit_creation_method SHELXL-97
_cell_angle_alpha 69.828(9)
_cell_angle_beta 73.892(9)
_cell_angle_gamma 72.609(9)
_cell_formula_units_Z 1
_cell_length_a 11.466(2)
_cell_length_b 11.708(2)
_cell_length_c 13.256(3)
_cell_measurement_reflns_used 5256
_cell_measurement_temperature 173(2)
_cell_measurement_theta_max 27.48
_cell_measurement_theta_min 1.90
_cell_volume 1563.5(5)
_computing_cell_refinement 'CrystalClear (Rigaku Inc., 2007)'
_computing_data_collection 'CrystalClear (Rigaku Inc., 2007)'
_computing_data_reduction 'CrystalClear (Rigaku Inc., 2007)'
_computing_molecular_graphics 'Olex2 ver 1.1'
_computing_publication_material 'SHELX97 (Sheldrick, 2008)'
_computing_structure_refinement 'Olex2 ver 1.1'
_computing_structure_solution 'SHELXS-97 (Sheldrick, 2008)'
_diffrn_ambient_temperature 173(2)
_diffrn_measured_fraction_theta_full 0.996
_diffrn_measured_fraction_theta_max 0.996
_diffrn_measurement_device_type 'Saturn724+ CCD'
_diffrn_measurement_method '\w scans at fixed \c = 45\%'
_diffrn_radiation_monochromator graphite
_diffrn_radiation_source 'sealed tube'
_diffrn_radiation_type MoK\a
_diffrn_radiation_wavelength 0.71073
_diffrn_reflns_av_R_equivalents 0.0395
_diffrn_reflns_av_sigmaI/netI 0.0339
_diffrn_reflns_limit_h_max 13
_diffrn_reflns_limit_h_min -13
_diffrn_reflns_limit_k_max 13
_diffrn_reflns_limit_k_min -13
_diffrn_reflns_limit_l_max 15
_diffrn_reflns_limit_l_min -15
_diffrn_reflns_number 16948
_diffrn_reflns_theta_full 25.00
_diffrn_reflns_theta_max 25.00
_diffrn_reflns_theta_min 1.90
_exptl_absorpt_coefficient_mu 0.329
_exptl_absorpt_correction_T_max 1.0000
_exptl_absorpt_correction_T_min 0.6566
_exptl_absorpt_correction_type multi-scan
_exptl_absorpt_process_details 'CrystalClear (Rigaku Inc., 2007)'
_exptl_crystal_colour colorless
_exptl_crystal_density_diffrn 1.296
_exptl_crystal_density_method 'not measured'
_exptl_crystal_description block
_exptl_crystal_F_000 636
_exptl_crystal_size_max 0.43
_exptl_crystal_size_mid 0.34
_exptl_crystal_size_min 0.30
_refine_diff_density_max 3.049
_refine_diff_density_min -0.457
_refine_diff_density_rms 0.093
_refine_ls_extinction_method none
_refine_ls_goodness_of_fit_ref 1.028
_refine_ls_hydrogen_treatment constr
_refine_ls_matrix_type full
_refine_ls_number_parameters 394
_refine_ls_number_reflns 5487
_refine_ls_number_restraints 26
_refine_ls_restrained_S_all 1.027
_refine_ls_R_factor_all 0.0925
_refine_ls_R_factor_gt 0.0849
_refine_ls_shift/su_max 0.000
_refine_ls_shift/su_mean 0.000
_refine_ls_structure_factor_coef Fsqd
_refine_ls_weighting_details 'calc w=1/[\s^2^(Fo^2^)+(0.1417P)^2^+2.1755P] where P=(Fo^2^+2Fc^2^)/3'
_refine_ls_weighting_scheme calc
_refine_ls_wR_factor_gt 0.2311
_refine_ls_wR_factor_ref 0.2403
_reflns_number_gt 4660
_reflns_number_total 5487
_reflns_threshold_expression >2sigma(I)
_cod_data_source_file c3qo00055a.txt
_cod_data_source_block sa2444
_cod_original_cell_volume 1563.5(6)
_cod_original_sg_symbol_H-M P-1
_cod_database_code 1556396

loop_
_symmetry_equiv_pos_as_xyz
'x, y, z'
'-x, -y, -z'

loop_
_atom_site_label
_atom_site_type_symbol
_atom_site_fract_x
_atom_site_fract_y
_atom_site_fract_z
_atom_site_U_iso_or_equiv
_atom_site_adp_type
_atom_site_occupancy
_atom_site_symmetry_multiplicity
_atom_site_calc_flag
_atom_site_refinement_flags
_atom_site_disorder_assembly
_atom_site_disorder_group
Cl1 Cl 0.77242(13) 0.36734(14) 0.35494(10) 0.0758(4) Uani 1 1 d . . .
Cl2 Cl 0.63245(12) 0.59448(12) 0.22663(10) 0.0694(4) Uani 1 1 d . . .
Cl3 Cl 0.77205(14) 0.39634(13) 0.12926(10) 0.0761(4) Uani 1 1 d . . .
O1 O 1.9753(2) 0.2898(2) -0.4501(2) 0.0442(6) Uani 1 1 d . . .
O2 O 1.9353(2) 0.3263(2) -0.0909(2) 0.0465(6) Uani 1 1 d . . .
O3 O 1.7042(3) 0.0237(3) 0.2288(3) 0.0715(11) Uani 1 1 d D . .
O4 O 1.3268(3) -0.0648(2) 0.4036(2) 0.0569(8) Uani 1 1 d D . .
C1 C 1.9339(3) 0.2580(3) -0.1573(3) 0.0348(7) Uani 1 1 d . . .
C2 C 1.9678(3) 0.3054(3) -0.2713(3) 0.0376(7) Uani 1 1 d . . .
C3 C 1.9556(3) 0.2396(3) -0.3366(3) 0.0365(7) Uani 1 1 d . . .
C4 C 1.9152(3) 0.1271(3) -0.2906(3) 0.0395(8) Uani 1 1 d . . .
C5 C 1.8811(3) 0.0858(3) -0.1773(3) 0.0382(8) Uani 1 1 d . . .
H5 H 1.8520 0.0108 -0.1453 0.046 Uiso 1 1 calc R . .
C6 C 1.8879(3) 0.1497(3) -0.1089(3) 0.0352(7) Uani 1 1 d . . .
C7 C 2.0557(5) 0.3077(6) -0.0678(4) 0.0711(13) Uani 1 1 d . . .
H7A H 2.0557 0.3744 -0.0390 0.107 Uiso 1 1 calc R . .
H7B H 2.1188 0.3092 -0.1352 0.107 Uiso 1 1 calc R . .
H7C H 2.0750 0.2268 -0.0132 0.107 Uiso 1 1 calc R . .
C8 C 2.0099(4) 0.4254(4) -0.3223(3) 0.0516(9) Uani 1 1 d . . .
H8A H 1.9715 0.4798 -0.2743 0.077 Uiso 1 1 calc R . .
H8B H 1.9849 0.4669 -0.3936 0.077 Uiso 1 1 calc R . .
H8C H 2.1008 0.4083 -0.3324 0.077 Uiso 1 1 calc R . .
C9 C 2.1000(4) 0.2620(4) -0.5030(3) 0.0545(10) Uani 1 1 d . . .
H9A H 2.1056 0.2951 -0.5825 0.082 Uiso 1 1 calc R . .
H9B H 2.1319 0.1713 -0.4835 0.082 Uiso 1 1 calc R . .
H9C H 2.1497 0.3002 -0.4800 0.082 Uiso 1 1 calc R . .
C10 C 1.8405(3) 0.1064(3) 0.0129(3) 0.0390(8) Uani 1 1 d . A .
H10A H 1.8954 0.1206 0.0511 0.047 Uiso 1 1 calc R . .
H10B H 1.8461 0.0154 0.0349 0.047 Uiso 1 1 calc R . .
C11 C 1.7063(3) 0.1717(3) 0.0508(3) 0.0323(7) Uani 1 1 d . . .
C12 C 1.6430(3) 0.2767(3) -0.0195(2) 0.0321(7) Uani 1 1 d . A .
H12 H 1.6824 0.3052 -0.0938 0.038 Uiso 1 1 calc R . .
C13 C 1.5239(3) 0.3402(3) 0.0171(2) 0.0316(7) Uani 1 1 d . . .
H13 H 1.4828 0.4118 -0.0317 0.038 Uiso 1 1 calc R A .
C14 C 1.4653(3) 0.2986(3) 0.1248(2) 0.0298(6) Uani 1 1 d . A .
C15 C 1.5253(3) 0.1902(3) 0.1951(2) 0.0314(7) Uani 1 1 d . . .
C16 C 1.6441(3) 0.1288(3) 0.1581(3) 0.0354(7) Uani 1 1 d . A .
C17 C 1.7600(8) 0.0287(9) 0.2912(7) 0.061(3) Uani 0.505(11) 1 d PDU A 1
H17A H 1.7951 -0.0561 0.3330 0.091 Uiso 0.505(11) 1 calc PR A 1
H17B H 1.7028 0.0746 0.3418 0.091 Uiso 0.505(11) 1 calc PR A 1
H17C H 1.8274 0.0718 0.2498 0.091 Uiso 0.505(11) 1 calc PR A 1
C17' C 1.7023(9) -0.0837(7) 0.2508(7) 0.059(3) Uani 0.495(11) 1 d PDU A 2
H17D H 1.7563 -0.1343 0.3037 0.088 Uiso 0.495(11) 1 calc PR A 2
H17E H 1.7323 -0.1108 0.1841 0.088 Uiso 0.495(11) 1 calc PR A 2
H17F H 1.6169 -0.0943 0.2827 0.088 Uiso 0.495(11) 1 calc PR A 2
C18 C 1.4441(3) 0.1527(3) 0.3094(3) 0.0357(7) Uani 1 1 d . A .
H18 H 1.4851 0.0740 0.3592 0.043 Uiso 1 1 calc R . .
C19 C 1.4128(3) 0.2660(3) 0.3522(3) 0.0350(7) Uani 1 1 d . . .
C20 C 1.3548(3) 0.3762(3) 0.2822(2) 0.0312(7) Uani 1 1 d . A .
C21 C 1.3369(3) 0.3578(3) 0.1798(2) 0.0304(7) Uani 1 1 d . . .
H21 H 1.2956 0.4365 0.1302 0.036 Uiso 1 1 calc R A .
C22 C 1.3176(3) 0.4864(3) 0.3104(3) 0.0375(7) Uani 1 1 d . . .
H22 H 1.2783 0.5610 0.2632 0.045 Uiso 1 1 calc R A .
C23 C 1.3381(4) 0.4872(4) 0.4092(3) 0.0519(10) Uani 1 1 d . A .
H23 H 1.3126 0.5629 0.4290 0.062 Uiso 1 1 calc R . .
C24 C 1.3952(4) 0.3787(4) 0.4787(3) 0.0554(10) Uani 1 1 d . . .
H24 H 1.4084 0.3802 0.5458 0.066 Uiso 1 1 calc R A .
C25 C 1.4333(3) 0.2673(4) 0.4497(3) 0.0470(9) Uani 1 1 d . A .
H25 H 1.4730 0.1928 0.4968 0.056 Uiso 1 1 calc R . .
C26 C 1.2630(3) 0.2560(3) 0.2222(3) 0.0328(7) Uani 1 1 d . A .
C27 C 1.3220(3) 0.1454(3) 0.2907(3) 0.0343(7) Uani 1 1 d . . .
C28 C 1.2673(3) 0.0436(3) 0.3354(3) 0.0421(8) Uani 1 1 d . A .
C29 C 1.1512(3) 0.0511(4) 0.3162(3) 0.0446(9) Uani 1 1 d . . .
C30 C 1.0928(3) 0.1632(4) 0.2507(3) 0.0468(9) Uani 1 1 d . A .
H30 H 1.0129 0.1701 0.2382 0.056 Uiso 1 1 calc R . .
C31 C 1.1479(3) 0.2660(3) 0.2025(3) 0.0392(8) Uani 1 1 d . . .
H31 H 1.1068 0.3412 0.1572 0.047 Uiso 1 1 calc R A .
C32 C 1.0886(4) -0.0588(4) 0.3681(3) 0.0556(11) Uani 1 1 d . . .
H32A H 1.0020 -0.0282 0.4036 0.067 Uiso 1 1 calc R . .
H32B H 1.1326 -0.1194 0.4264 0.067 Uiso 1 1 calc R . .
C33 C 1.2937(8) -0.0598(8) 0.5289(6) 0.040(2) Uani 0.424(11) 1 d PDU B 1
H33A H 1.3214 0.0100 0.5324 0.060 Uiso 0.424(11) 1 calc PR B 1
H33B H 1.3362 -0.1382 0.5746 0.060 Uiso 0.424(11) 1 calc PR B 1
H33C H 1.2035 -0.0481 0.5557 0.060 Uiso 0.424(11) 1 calc PR B 1
C33' C 1.3901(8) -0.1557(7) 0.3307(7) 0.063(2) Uani 0.576(11) 1 d PDU B 2
H33D H 1.4340 -0.2349 0.3743 0.094 Uiso 0.576(11) 1 calc PR B 2
H33E H 1.4495 -0.1180 0.2682 0.094 Uiso 0.576(11) 1 calc PR B 2
H33F H 1.3262 -0.1711 0.3041 0.094 Uiso 0.576(11) 1 calc PR B 2
C34 C 0.6841(4) 0.4314(5) 0.2513(4) 0.0601(11) Uani 1 1 d . . .
H34 H 0.6096 0.3940 0.2757 0.072 Uiso 1 1 calc R . .

loop_
_atom_site_aniso_label
_atom_site_aniso_U_11
_atom_site_aniso_U_22
_atom_site_aniso_U_33
_atom_site_aniso_U_23
_atom_site_aniso_U_13
_atom_site_aniso_U_12
Cl1 0.0800(8) 0.0910(9) 0.0563(7) -0.0250(6) -0.0148(6) -0.0128(7)
Cl2 0.0664(7) 0.0799(8) 0.0673(7) -0.0318(6) -0.0086(5) -0.0157(6)
Cl3 0.0990(10) 0.0843(9) 0.0630(7) -0.0403(6) -0.0130(6) -0.0264(7)
O1 0.0445(14) 0.0482(14) 0.0354(13) -0.0079(10) -0.0010(10) -0.0154(11)
O2 0.0511(15) 0.0549(15) 0.0406(14) -0.0174(11) -0.0041(11) -0.0223(12)
O3 0.0508(17) 0.055(2) 0.0491(17) 0.0195(14) 0.0103(14) 0.0149(14)
O4 0.0528(16) 0.0339(13) 0.0639(18) -0.0037(12) 0.0084(13) -0.0112(11)
C1 0.0283(15) 0.0412(17) 0.0350(17) -0.0135(14) -0.0008(12) -0.0096(13)
C2 0.0333(17) 0.0418(18) 0.0366(18) -0.0122(14) 0.0032(13) -0.0150(14)
C3 0.0327(16) 0.0439(18) 0.0298(16) -0.0120(14) 0.0048(13) -0.0125(14)
C4 0.0340(17) 0.0443(19) 0.0408(18) -0.0181(15) 0.0059(14) -0.0150(14)
C5 0.0326(16) 0.0390(17) 0.0394(18) -0.0127(14) 0.0081(13) -0.0152(13)
C6 0.0238(15) 0.0377(17) 0.0373(17) -0.0100(14) 0.0013(12) -0.0047(12)
C7 0.060(3) 0.102(4) 0.072(3) -0.031(3) -0.019(2) -0.034(3)
C8 0.060(2) 0.051(2) 0.047(2) -0.0153(17) 0.0025(18) -0.0270(19)
C9 0.053(2) 0.058(2) 0.043(2) -0.0117(18) 0.0092(17) -0.0187(19)
C10 0.0341(17) 0.0405(18) 0.0352(17) -0.0089(14) -0.0006(13) -0.0061(14)
C11 0.0306(16) 0.0323(16) 0.0337(16) -0.0099(13) -0.0039(13) -0.0081(12)
C12 0.0353(16) 0.0357(16) 0.0249(14) -0.0097(12) -0.0005(12) -0.0112(13)
C13 0.0366(17) 0.0300(15) 0.0281(15) -0.0065(12) -0.0087(12) -0.0072(12)
C14 0.0310(15) 0.0280(15) 0.0313(16) -0.0101(12) -0.0044(12) -0.0077(12)
C15 0.0322(16) 0.0318(15) 0.0258(15) -0.0061(12) -0.0005(12) -0.0082(12)
C16 0.0337(17) 0.0280(16) 0.0376(18) -0.0027(13) -0.0054(13) -0.0060(13)
C17 0.043(4) 0.076(6) 0.047(5) 0.008(4) -0.026(4) -0.005(4)
C17' 0.068(6) 0.043(5) 0.051(5) 0.001(4) -0.016(4) -0.006(4)
C18 0.0313(16) 0.0349(16) 0.0315(16) -0.0025(13) -0.0018(13) -0.0061(13)
C19 0.0273(15) 0.0443(18) 0.0283(15) -0.0063(13) 0.0015(12) -0.0118(13)
C20 0.0290(15) 0.0361(16) 0.0282(15) -0.0081(12) -0.0009(12) -0.0122(12)
C21 0.0313(16) 0.0302(15) 0.0281(15) -0.0071(12) -0.0054(12) -0.0066(12)
C22 0.0360(17) 0.0408(18) 0.0371(17) -0.0162(14) 0.0007(13) -0.0116(14)
C23 0.056(2) 0.065(2) 0.047(2) -0.0310(19) -0.0013(17) -0.0203(19)
C24 0.055(2) 0.083(3) 0.037(2) -0.024(2) -0.0073(17) -0.022(2)
C25 0.0399(19) 0.065(2) 0.0329(18) -0.0076(16) -0.0074(14) -0.0139(17)
C26 0.0345(16) 0.0366(16) 0.0298(15) -0.0164(13) -0.0015(12) -0.0079(13)
C27 0.0290(15) 0.0336(16) 0.0352(17) -0.0113(13) 0.0043(12) -0.0075(12)
C28 0.0377(18) 0.0348(17) 0.046(2) -0.0140(15) 0.0110(15) -0.0116(14)
C29 0.044(2) 0.049(2) 0.044(2) -0.0256(16) 0.0118(15) -0.0199(16)
C30 0.0377(18) 0.068(2) 0.048(2) -0.0344(19) 0.0022(15) -0.0196(17)
C31 0.0343(17) 0.0465(19) 0.0418(18) -0.0231(15) -0.0028(14) -0.0084(14)
C32 0.062(2) 0.068(3) 0.047(2) -0.027(2) 0.0161(18) -0.041(2)
C33 0.041(4) 0.049(5) 0.027(4) -0.011(3) -0.005(3) -0.008(3)
C33' 0.071(5) 0.044(4) 0.085(6) -0.033(4) -0.034(4) 0.003(3)
C34 0.058(3) 0.076(3) 0.060(3) -0.024(2) -0.004(2) -0.035(2)

loop_
_atom_type_symbol
_atom_type_description
_atom_type_scat_dispersion_real
_atom_type_scat_dispersion_imag
_atom_type_scat_source
C C 0.0033 0.0016 'International Tables Vol C Tables 4.2.6.8 and 6.1.1.4'
H H 0.0000 0.0000 'International Tables Vol C Tables 4.2.6.8 and 6.1.1.4'
O O 0.0106 0.0060 'International Tables Vol C Tables 4.2.6.8 and 6.1.1.4'
Cl Cl 0.1484 0.1585 'International Tables Vol C Tables 4.2.6.8 and 6.1.1.4'

loop_
_geom_angle_atom_site_label_1
_geom_angle_atom_site_label_2
_geom_angle_atom_site_label_3
_geom_angle
_geom_angle_site_symmetry_1
_geom_angle_site_symmetry_3
C3 O1 C9 114.3(3) . .
C1 O2 C7 113.9(3) . .
C17' O3 C17 105.9(7) . .
C17' O3 C16 130.5(6) . .
C17 O3 C16 123.2(6) . .
C28 O4 C33' 105.2(4) . .
C28 O4 C33 111.9(4) . .
C33' O4 C33 142.3(5) . .
O2 C1 C6 118.6(3) . .
O2 C1 C2 119.1(3) . .
C6 C1 C2 122.1(3) . .
C3 C2 C1 117.8(3) . .
C3 C2 C8 120.7(3) . .
C1 C2 C8 121.5(3) . .
O1 C3 C2 119.9(3) . .
O1 C3 C4 118.3(3) . .
C2 C3 C4 121.7(3) . .
C5 C4 C3 117.9(3) . .
C5 C4 C32 124.2(3) . 2_855
C3 C4 C32 117.9(3) . 2_855
C4 C5 C6 122.6(3) . .
C4 C5 H5 118.7 . .
C6 C5 H5 118.7 . .
C5 C6 C1 117.8(3) . .
C5 C6 C10 120.6(3) . .
C1 C6 C10 121.5(3) . .
O2 C7 H7A 109.5 . .
O2 C7 H7B 109.5 . .
H7A C7 H7B 109.5 . .
O2 C7 H7C 109.5 . .
H7A C7 H7C 109.5 . .
H7B C7 H7C 109.5 . .
C2 C8 H8A 109.5 . .
C2 C8 H8B 109.5 . .
H8A C8 H8B 109.5 . .
C2 C8 H8C 109.5 . .
H8A C8 H8C 109.5 . .
H8B C8 H8C 109.5 . .
O1 C9 H9A 109.5 . .
O1 C9 H9B 109.5 . .
H9A C9 H9B 109.5 . .
O1 C9 H9C 109.5 . .
H9A C9 H9C 109.5 . .
H9B C9 H9C 109.5 . .
C6 C10 C11 114.1(3) . .
C6 C10 H10A 108.7 . .
C11 C10 H10A 108.7 . .
C6 C10 H10B 108.7 . .
C11 C10 H10B 108.7 . .
H10A C10 H10B 107.6 . .
C16 C11 C12 118.0(3) . .
C16 C11 C10 120.4(3) . .
C12 C11 C10 121.6(3) . .
C13 C12 C11 121.4(3) . .
C13 C12 H12 119.3 . .
C11 C12 H12 119.3 . .
C14 C13 C12 119.7(3) . .
C14 C13 H13 120.2 . .
C12 C13 H13 120.2 . .
C13 C14 C15 119.6(3) . .
C13 C14 C21 127.0(3) . .
C15 C14 C21 113.4(3) . .
C16 C15 C14 120.1(3) . .
C16 C15 C18 127.1(3) . .
C14 C15 C18 112.8(3) . .
C15 C16 O3 119.8(3) . .
C15 C16 C11 121.1(3) . .
O3 C16 C11 119.1(3) . .
O3 C17 H17A 109.5 . .
O3 C17 H17B 109.5 . .
H17A C17 H17B 109.5 . .
O3 C17 H17C 109.5 . .
H17A C17 H17C 109.5 . .
H17B C17 H17C 109.5 . .
O3 C17' H17D 109.5 . .
O3 C17' H17E 109.5 . .
H17D C17' H17E 109.5 . .
O3 C17' H17F 109.5 . .
H17D C17' H17F 109.5 . .
H17E C17' H17F 109.5 . .
C27 C18 C19 105.6(3) . .
C27 C18 C15 105.9(3) . .
C19 C18 C15 104.8(3) . .
C27 C18 H18 113.2 . .
C19 C18 H18 113.2 . .
C15 C18 H18 113.2 . .
C25 C19 C20 120.2(3) . .
C25 C19 C18 126.7(3) . .
C20 C19 C18 113.0(3) . .
C22 C20 C19 120.2(3) . .
C22 C20 C21 126.3(3) . .
C19 C20 C21 113.5(3) . .
C20 C21 C14 106.3(2) . .
C20 C21 C26 105.0(2) . .
C14 C21 C26 105.3(2) . .
C20 C21 H21 113.2 . .
C14 C21 H21 113.2 . .
C26 C21 H21 113.2 . .
C20 C22 C23 119.4(3) . .
C20 C22 H22 120.3 . .
C23 C22 H22 120.3 . .
C24 C23 C22 120.7(4) . .
C24 C23 H23 119.6 . .
C22 C23 H23 119.6 . .
C23 C24 C25 119.9(3) . .
C23 C24 H24 120.1 . .
C25 C24 H24 120.1 . .
C19 C25 C24 119.6(4) . .
C19 C25 H25 120.2 . .
C24 C25 H25 120.2 . .
C31 C26 C27 120.3(3) . .
C31 C26 C21 126.7(3) . .
C27 C26 C21 112.9(3) . .
C28 C27 C26 120.1(3) . .
C28 C27 C18 126.3(3) . .
C26 C27 C18 113.6(3) . .
C27 C28 O4 119.2(3) . .
C27 C28 C29 120.7(3) . .
O4 C28 C29 120.1(3) . .
C30 C29 C28 118.1(3) . .
C30 C29 C32 121.0(4) . .
C28 C29 C32 121.0(4) . .
C29 C30 C31 122.1(3) . .
C29 C30 H30 118.9 . .
C31 C30 H30 118.9 . .
C26 C31 C30 118.7(3) . .
C26 C31 H31 120.7 . .
C30 C31 H31 120.7 . .
C29 C32 C4 115.8(3) . 2_855
C29 C32 H32A 108.3 . .
C4 C32 H32A 108.3 2_855 .
C29 C32 H32B 108.3 . .
C4 C32 H32B 108.3 2_855 .
H32A C32 H32B 107.4 . .
O4 C33 H33A 109.5 . .
O4 C33 H33B 109.5 . .
O4 C33 H33C 109.5 . .
O4 C33' H33D 109.5 . .
O4 C33' H33E 109.5 . .
H33D C33' H33E 109.5 . .
O4 C33' H33F 109.5 . .
H33D C33' H33F 109.5 . .
H33E C33' H33F 109.5 . .
Cl1 C34 Cl2 110.8(2) . .
Cl1 C34 Cl3 110.6(3) . .
Cl2 C34 Cl3 109.8(3) . .
Cl1 C34 H34 108.5 . .
Cl2 C34 H34 108.5 . .
Cl3 C34 H34 108.5 . .

loop_
_geom_bond_atom_site_label_1
_geom_bond_atom_site_label_2
_geom_bond_distance
_geom_bond_site_symmetry_2
Cl1 C34 1.756(5) .
Cl2 C34 1.761(5) .
Cl3 C34 1.763(5) .
O1 C3 1.393(4) .
O1 C9 1.401(5) .
O2 C1 1.384(4) .
O2 C7 1.435(5) .
O3 C17' 1.194(8) .
O3 C17 1.203(8) .
O3 C16 1.387(4) .
O4 C28 1.388(5) .
O4 C33' 1.566(7) .
O4 C33 1.615(8) .
C1 C6 1.396(5) .
C1 C2 1.403(5) .
C2 C3 1.397(5) .
C2 C8 1.495(5) .
C3 C4 1.405(5) .
C4 C5 1.388(5) .
C4 C32 1.520(5) 2_855
C5 C6 1.390(5) .
C5 H5 0.9500 .
C6 C10 1.508(5) .
C7 H7A 0.9800 .
C7 H7B 0.9800 .
C7 H7C 0.9800 .
C8 H8A 0.9800 .
C8 H8B 0.9800 .
C8 H8C 0.9800 .
C9 H9A 0.9800 .
C9 H9B 0.9800 .
C9 H9C 0.9800 .
C10 C11 1.528(4) .
C10 H10A 0.9900 .
C10 H10B 0.9900 .
C11 C16 1.394(5) .
C11 C12 1.400(4) .
C12 C13 1.388(5) .
C12 H12 0.9500 .
C13 C14 1.382(4) .
C13 H13 0.9500 .
C14 C15 1.404(4) .
C14 C21 1.524(4) .
C15 C16 1.378(5) .
C15 C18 1.536(4) .
C17 H17A 0.9800 .
C17 H17B 0.9800 .
C17 H17C 0.9800 .
C17' H17D 0.9800 .
C17' H17E 0.9800 .
C17' H17F 0.9800 .
C18 C27 1.519(5) .
C18 C19 1.527(5) .
C18 H18 1.0000 .
C19 C25 1.382(5) .
C19 C20 1.404(5) .
C20 C22 1.379(5) .
C20 C21 1.521(4) .
C21 C26 1.528(4) .
C21 H21 1.0000 .
C22 C23 1.396(5) .
C22 H22 0.9500 .
C23 C24 1.385(6) .
C23 H23 0.9500 .
C24 C25 1.397(6) .
C24 H24 0.9500 .
C25 H25 0.9500 .
C26 C31 1.379(5) .
C26 C27 1.402(5) .
C27 C28 1.385(5) .
C28 C29 1.396(6) .
C29 C30 1.392(6) .
C29 C32 1.519(5) .
C30 C31 1.398(5) .
C30 H30 0.9500 .
C31 H31 0.9500 .
C32 C4 1.520(5) 2_855
C32 H32A 0.9900 .
C32 H32B 0.9900 .
C33 H33A 0.9800 .
C33 H33B 0.9800 .
C33 H33C 0.9800 .
C33' H33D 0.9800 .
C33' H33E 0.9800 .
C33' H33F 0.9800 .
C34 H34 1.0000 .

loop_
_geom_torsion_atom_site_label_1
_geom_torsion_atom_site_label_2
_geom_torsion_atom_site_label_3
_geom_torsion_atom_site_label_4
_geom_torsion
_geom_torsion_site_symmetry_1
_geom_torsion_site_symmetry_4
C7 O2 C1 C6 102.1(4) . .
C7 O2 C1 C2 -83.6(4) . .
O2 C1 C2 C3 -174.8(3) . .
C6 C1 C2 C3 -0.7(5) . .
O2 C1 C2 C8 2.3(5) . .
C6 C1 C2 C8 176.4(3) . .
C9 O1 C3 C2 86.6(4) . .
C9 O1 C3 C4 -97.8(4) . .
C1 C2 C3 O1 173.2(3) . .
C8 C2 C3 O1 -3.9(5) . .
C1 C2 C3 C4 -2.3(5) . .
C8 C2 C3 C4 -179.4(3) . .
O1 C3 C4 C5 -172.3(3) . .
C2 C3 C4 C5 3.3(5) . .
O1 C3 C4 C32 7.6(5) . 2_855
C2 C3 C4 C32 -176.8(3) . 2_855
C3 C4 C5 C6 -1.3(5) . .
C32 C4 C5 C6 178.8(3) 2_855 .
C4 C5 C6 C1 -1.6(5) . .
C4 C5 C6 C10 175.2(3) . .
O2 C1 C6 C5 176.7(3) . .
C2 C1 C6 C5 2.6(5) . .
O2 C1 C6 C10 -0.1(5) . .
C2 C1 C6 C10 -174.2(3) . .
C5 C6 C10 C11 -94.6(4) . .
C1 C6 C10 C11 82.1(4) . .
C6 C10 C11 C16 170.5(3) . .
C6 C10 C11 C12 -10.6(5) . .
C16 C11 C12 C13 2.9(5) . .
C10 C11 C12 C13 -176.1(3) . .
C11 C12 C13 C14 -0.7(5) . .
C12 C13 C14 C15 -2.2(5) . .
C12 C13 C14 C21 178.4(3) . .
C13 C14 C15 C16 2.9(5) . .
C21 C14 C15 C16 -177.6(3) . .
C13 C14 C15 C18 -176.4(3) . .
C21 C14 C15 C18 3.1(4) . .
C14 C15 C16 O3 178.2(3) . .
C18 C15 C16 O3 -2.7(6) . .
C14 C15 C16 C11 -0.6(5) . .
C18 C15 C16 C11 178.5(3) . .
C17' O3 C16 C15 87.2(8) . .
C17 O3 C16 C15 -83.7(7) . .
C17' O3 C16 C11 -93.9(7) . .
C17 O3 C16 C11 95.1(6) . .
C12 C11 C16 C15 -2.2(5) . .
C10 C11 C16 C15 176.8(3) . .
C12 C11 C16 O3 179.0(3) . .
C10 C11 C16 O3 -2.0(5) . .
C16 C15 C18 C27 -125.7(3) . .
C14 C15 C18 C27 53.5(3) . .
C16 C15 C18 C19 122.9(4) . .
C14 C15 C18 C19 -58.0(3) . .
C27 C18 C19 C25 123.0(4) . .
C15 C18 C19 C25 -125.3(3) . .
C27 C18 C19 C20 -55.4(3) . .
C15 C18 C19 C20 56.3(3) . .
C25 C19 C20 C22 -0.2(5) . .
C18 C19 C20 C22 178.3(3) . .
C25 C19 C20 C21 -178.8(3) . .
C18 C19 C20 C21 -0.3(4) . .
C22 C20 C21 C14 126.4(3) . .
C19 C20 C21 C14 -55.1(3) . .
C22 C20 C21 C26 -122.3(3) . .
C19 C20 C21 C26 56.1(3) . .
C13 C14 C21 C20 -127.2(3) . .
C15 C14 C21 C20 53.3(3) . .
C13 C14 C21 C26 121.8(3) . .
C15 C14 C21 C26 -57.7(3) . .
C19 C20 C22 C23 0.0(5) . .
C21 C20 C22 C23 178.4(3) . .
C20 C22 C23 C24 0.0(6) . .
C22 C23 C24 C25 0.3(6) . .
C20 C19 C25 C24 0.4(5) . .
C18 C19 C25 C24 -177.8(3) . .
C23 C24 C25 C19 -0.5(6) . .
C20 C21 C26 C31 120.7(3) . .
C14 C21 C26 C31 -127.3(3) . .
C20 C21 C26 C27 -56.8(3) . .
C14 C21 C26 C27 55.2(3) . .
C31 C26 C27 C28 2.7(5) . .
C21 C26 C27 C28 -179.6(3) . .
C31 C26 C27 C18 -176.3(3) . .
C21 C26 C27 C18 1.4(4) . .
C19 C18 C27 C28 -124.2(3) . .
C15 C18 C27 C28 124.9(3) . .
C19 C18 C27 C26 54.7(3) . .
C15 C18 C27 C26 -56.1(3) . .
C26 C27 C28 O4 -179.6(3) . .
C18 C27 C28 O4 -0.7(5) . .
C26 C27 C28 C29 -2.3(5) . .
C18 C27 C28 C29 176.6(3) . .
C33' O4 C28 C27 -101.7(5) . .
C33 O4 C28 C27 85.2(5) . .
C33' O4 C28 C29 80.9(5) . .
C33 O4 C28 C29 -92.1(5) . .
C27 C28 C29 C30 0.3(5) . .
O4 C28 C29 C30 177.6(3) . .
C27 C28 C29 C32 -178.0(3) . .
O4 C28 C29 C32 -0.7(5) . .
C28 C29 C30 C31 1.3(5) . .
C32 C29 C30 C31 179.6(3) . .
C27 C26 C31 C30 -1.1(5) . .
C21 C26 C31 C30 -178.4(3) . .
C29 C30 C31 C26 -0.9(5) . .
C30 C29 C32 C4 73.5(5) . 2_855
C28 C29 C32 C4 -108.3(4) . 2_855

loop_
_platon_squeeze_void_nr
_platon_squeeze_void_average_x
_platon_squeeze_void_average_y
_platon_squeeze_void_average_z
_platon_squeeze_void_volume
_platon_squeeze_void_count_electrons
_platon_squeeze_void_content
1 0.500 0.000 1.000 101 41 ' '
